data_1513632
loop_
_publ_author_name
'Li, Zhanyong'
'Leed, Nicholas A.'
'Dickson-Karn, Nicole M.'
'Dunbar, Kim R.'
'Turro, Claudia'

_publ_section_title
;
 Directional charge transfer and highly reducing and oxidizing excited
 states of new dirhodium(ii,ii) complexes: potential applications in solar
 energy conversion
;
_journal_issue 2
_journal_name_full 'Chemical Science'
_journal_page_first 727
_journal_paper_doi 10.1039/c3sc52366g
_journal_volume 5
_journal_year 2014
_chemical_formula_sum 'C78 H54 B2 F12 N16 Rh2'
_chemical_formula_weight 1670.81
_chemical_name_systematic
; 
 ? 
;
_space_group_IT_number 14
_symmetry_space_group_name_Hall '-P 2ybc'
_symmetry_space_group_name_H-M 'P 1 21/c 1'
_atom_sites_solution_hydrogens geom
_atom_sites_solution_primary direct
_atom_sites_solution_secondary difmap
_audit_creation_method SHELXL-97
_cell_angle_alpha 90.00
_cell_angle_beta 123.59(2)
_cell_angle_gamma 90.00
_cell_formula_units_Z 4
_cell_length_a 14.698(3)
_cell_length_b 26.636(5)
_cell_length_c 23.354(7)
_cell_measurement_temperature 110(2)
_cell_volume 7616(4)
_computing_structure_refinement 'SHELXL-97 (Sheldrick, 2008)'
_computing_structure_solution 'SHELXS-97 (Sheldrick, 2008)'
_diffrn_ambient_temperature 110(2)
_diffrn_measured_fraction_theta_full 0.972
_diffrn_measured_fraction_theta_max 0.972
_diffrn_radiation_monochromator graphite
_diffrn_radiation_source 'fine-focus sealed tube'
_diffrn_radiation_type MoK\a
_diffrn_radiation_wavelength 0.71073
_diffrn_reflns_av_R_equivalents 0.0960
_diffrn_reflns_av_sigmaI/netI 0.0817
_diffrn_reflns_limit_h_max 16
_diffrn_reflns_limit_h_min -16
_diffrn_reflns_limit_k_max 30
_diffrn_reflns_limit_k_min -30
_diffrn_reflns_limit_l_max 26
_diffrn_reflns_limit_l_min -26
_diffrn_reflns_number 63251
_diffrn_reflns_theta_full 24.07
_diffrn_reflns_theta_max 24.07
_diffrn_reflns_theta_min 1.30
_exptl_absorpt_coefficient_mu 0.518
_exptl_absorpt_correction_T_max 0.9796
_exptl_absorpt_correction_T_min 0.9264
_exptl_absorpt_correction_type multi-scan
_exptl_absorpt_process_details 'SADABS, V2.3 Bruker (2003)'
_exptl_crystal_density_diffrn 1.457
_exptl_crystal_density_method 'not measured'
_exptl_crystal_F_000 3368
_exptl_crystal_size_max 0.15
_exptl_crystal_size_mid 0.06
_exptl_crystal_size_min 0.04
_platon_squeeze_details
;
;
_refine_diff_density_max 0.840
_refine_diff_density_min -0.848
_refine_diff_density_rms 0.129
_refine_ls_extinction_method none
_refine_ls_goodness_of_fit_ref 1.065
_refine_ls_hydrogen_treatment mixed
_refine_ls_matrix_type full
_refine_ls_number_parameters 995
_refine_ls_number_reflns 11719
_refine_ls_number_restraints 0
_refine_ls_restrained_S_all 1.065
_refine_ls_R_factor_all 0.0871
_refine_ls_R_factor_gt 0.0575
_refine_ls_shift/su_max 0.000
_refine_ls_shift/su_mean 0.000
_refine_ls_structure_factor_coef Fsqd
_refine_ls_weighting_details 'calc w=1/[\s^2^(Fo^2^)+(0.0931P)^2^+0.0000P] where P=(Fo^2^+2Fc^2^)/3'
_refine_ls_weighting_scheme calc
_refine_ls_wR_factor_gt 0.1578
_refine_ls_wR_factor_ref 0.1709
_reflns_number_gt 8215
_reflns_number_total 11719
_reflns_threshold_expression >2sigma(I)
_cod_data_source_file c3sc52366g.txt
_cod_data_source_block d:\xray\yong033\1
_cod_original_cell_volume 7616(3)
_cod_original_sg_symbol_H-M P21/c
_cod_database_code 1513632

loop_
_symmetry_equiv_pos_as_xyz
'x, y, z'
'-x, y+1/2, -z+1/2'
'-x, -y, -z'
'x, -y-1/2, z-1/2'

loop_
_atom_site_label
_atom_site_type_symbol
_atom_site_fract_x
_atom_site_fract_y
_atom_site_fract_z
_atom_site_U_iso_or_equiv
_atom_site_adp_type
_atom_site_occupancy
_atom_site_symmetry_multiplicity
_atom_site_calc_flag
_atom_site_refinement_flags
Rh1 Rh -0.31651(4) -0.142711(17) 0.18598(2) 0.03184(16) Uani 1 1 d .
Rh2 Rh -0.18276(4) -0.156191(18) 0.14664(2) 0.03373(16) Uani 1 1 d .
N1 N -0.2334(4) -0.22938(18) 0.1317(2) 0.0370(12) Uani 1 1 d .
N2 N -0.3839(4) -0.20974(18) 0.1367(2) 0.0391(12) Uani 1 1 d .
N3 N -0.3179(4) -0.13967(18) 0.0500(2) 0.0368(12) Uani 1 1 d .
N4 N -0.4144(4) -0.10643(17) 0.0937(2) 0.0331(11) Uani 1 1 d .
N5 N -0.2179(4) -0.17694(18) 0.2797(2) 0.0337(11) Uani 1 1 d .
N6 N -0.2338(3) -0.08061(17) 0.2448(2) 0.0313(11) Uani 1 1 d .
N7 N -0.0473(4) -0.16483(19) 0.2448(2) 0.0365(12) Uani 1 1 d .
N8 N -0.1263(4) -0.08384(18) 0.1655(2) 0.0319(11) Uani 1 1 d .
N9 N 0.0648(4) -0.14058(19) 0.5136(2) 0.0421(13) Uani 1 1 d .
N10 N 0.0673(4) -0.03933(18) 0.4739(2) 0.0352(12) Uani 1 1 d .
N11 N 0.2427(4) -0.0665(2) 0.4307(3) 0.0462(14) Uani 1 1 d .
N12 N 0.1706(4) 0.0178(2) 0.3402(3) 0.0482(14) Uani 1 1 d .
N13 N -0.0610(4) -0.1683(2) 0.1185(3) 0.0477(14) Uani 1 1 d .
N14 N -0.4319(4) -0.12861(19) 0.2163(2) 0.0393(12) Uani 1 1 d .
C1 C -0.7064(6) -0.2502(3) 0.0604(6) 0.081(3) Uani 1 1 d .
C2 C -0.6753(7) -0.2438(3) 0.0159(5) 0.087(3) Uani 1 1 d .
H2 H -0.7262 -0.2480 -0.0321 0.104 Uiso 1 1 calc R
C3 C -0.5679(6) -0.2309(3) 0.0419(4) 0.060(2) Uani 1 1 d .
H3 H -0.5447 -0.2269 0.0113 0.072 Uiso 1 1 calc R
C4 C -0.4944(5) -0.2239(2) 0.1111(3) 0.0434(16) Uani 1 1 d .
C5 C -0.5278(5) -0.2319(2) 0.1561(4) 0.0499(17) Uani 1 1 d .
H5 H -0.4769 -0.2283 0.2043 0.060 Uiso 1 1 calc R
C6 C -0.6355(6) -0.2451(3) 0.1304(5) 0.066(2) Uani 1 1 d .
H6 H -0.6594 -0.2505 0.1603 0.079 Uiso 1 1 calc R
C7 C -0.3288(5) -0.2404(2) 0.1228(3) 0.0376(15) Uani 1 1 d .
H7 H -0.3590 -0.2727 0.1051 0.045 Uiso 1 1 calc R
C8 C -0.1447(5) -0.3109(3) 0.1748(4) 0.0531(18) Uani 1 1 d .
H8 H -0.1625 -0.3095 0.2081 0.064 Uiso 1 1 calc R
C9 C -0.1758(5) -0.2717(2) 0.1291(3) 0.0446(16) Uani 1 1 d .
C10 C -0.1488(7) -0.2743(3) 0.0808(4) 0.070(2) Uani 1 1 d .
H1 H -0.1692 -0.2478 0.0488 0.084 Uiso 1 1 calc R
C11 C -0.0914(8) -0.3160(3) 0.0787(5) 0.092(3) Uani 1 1 d .
H4 H -0.0729 -0.3183 0.0458 0.111 Uiso 1 1 calc R
C12 C -0.0636(8) -0.3531(3) 0.1265(6) 0.084(3) Uani 1 1 d .
C13 C -0.0881(6) -0.3528(3) 0.1740(5) 0.067(2) Uani 1 1 d .
H13 H -0.0680 -0.3797 0.2055 0.080 Uiso 1 1 calc R
C14 C -0.5980(5) 0.0041(2) 0.0524(3) 0.0412(15) Uani 1 1 d .
H14 H -0.5973 0.0395 0.0478 0.049 Uiso 1 1 calc R
C15 C -0.5085(5) -0.0250(2) 0.0679(3) 0.0363(14) Uani 1 1 d .
H15 H -0.4463 -0.0095 0.0730 0.044 Uiso 1 1 calc R
C16 C -0.5094(5) -0.0766(2) 0.0760(3) 0.0356(14) Uani 1 1 d .
C17 C -0.6036(5) -0.0996(2) 0.0668(3) 0.0448(16) Uani 1 1 d .
H17 H -0.6050 -0.1348 0.0727 0.054 Uiso 1 1 calc R
C18 C -0.6924(5) -0.0708(3) 0.0494(3) 0.0512(18) Uani 1 1 d .
H18 H -0.7572 -0.0859 0.0411 0.061 Uiso 1 1 calc R
C19 C -0.6867(5) -0.0196(3) 0.0441(3) 0.0454(17) Uani 1 1 d .
C20 C -0.4046(5) -0.1168(2) 0.0421(3) 0.0353(14) Uani 1 1 d .
H20 H -0.4624 -0.1074 -0.0030 0.042 Uiso 1 1 calc R
C21 C -0.3295(5) -0.1536(2) -0.0133(3) 0.0384(15) Uani 1 1 d .
C22 C -0.2534(6) -0.1392(2) -0.0271(3) 0.0441(16) Uani 1 1 d .
H22 H -0.1915 -0.1204 0.0062 0.053 Uiso 1 1 calc R
C23 C -0.2652(7) -0.1517(3) -0.0881(4) 0.059(2) Uani 1 1 d .
H23 H -0.2123 -0.1420 -0.0973 0.071 Uiso 1 1 calc R
C24 C -0.3575(7) -0.1789(3) -0.1358(4) 0.065(2) Uani 1 1 d .
C25 C -0.4341(7) -0.1942(3) -0.1241(3) 0.061(2) Uani 1 1 d .
H25 H -0.4957 -0.2131 -0.1577 0.073 Uiso 1 1 calc R
C26 C -0.4201(5) -0.1817(2) -0.0619(3) 0.0464(17) Uani 1 1 d .
H26 H -0.4723 -0.1923 -0.0525 0.056 Uiso 1 1 calc R
C27 C -0.5841(6) -0.1053(3) 0.2359(4) 0.079(3) Uani 1 1 d .
H27A H -0.6447 -0.0898 0.1939 0.119 Uiso 1 1 calc R
H27B H -0.5555 -0.0815 0.2742 0.119 Uiso 1 1 calc R
H27C H -0.6102 -0.1356 0.2465 0.119 Uiso 1 1 calc R
C28 C -0.4977(5) -0.1189(3) 0.2259(3) 0.0478(17) Uani 1 1 d .
C29 C 0.1045(8) -0.1826(5) 0.1083(6) 0.136(5) Uani 1 1 d .
H29A H 0.1145 -0.2187 0.1058 0.204 Uiso 1 1 calc R
H29B H 0.1709 -0.1684 0.1484 0.204 Uiso 1 1 calc R
H29C H 0.0901 -0.1662 0.0665 0.204 Uiso 1 1 calc R
C30 C 0.0123(6) -0.1743(3) 0.1147(4) 0.063(2) Uani 1 1 d .
C31 C -0.2176(5) -0.2252(2) 0.2945(3) 0.0370(14) Uani 1 1 d .
H31 H -0.2659 -0.2477 0.2588 0.044 Uiso 1 1 calc R
C32 C -0.1476(5) -0.2441(2) 0.3618(3) 0.0415(15) Uani 1 1 d .
H32 H -0.1491 -0.2787 0.3712 0.050 Uiso 1 1 calc R
C33 C -0.0784(5) -0.2123(2) 0.4128(3) 0.0406(15) Uani 1 1 d .
H33 H -0.0292 -0.2248 0.4580 0.049 Uiso 1 1 calc R
C34 C -0.0792(4) -0.1607(2) 0.3990(3) 0.0326(14) Uani 1 1 d .
C35 C -0.1509(5) -0.1446(2) 0.3315(3) 0.0318(14) Uani 1 1 d .
C36 C -0.1569(4) -0.0922(2) 0.3128(3) 0.0307(13) Uani 1 1 d .
C37 C -0.0879(4) -0.0563(2) 0.3603(3) 0.0280(13) Uani 1 1 d .
C38 C -0.0990(4) -0.0068(2) 0.3396(3) 0.0326(14) Uani 1 1 d .
H38 H -0.0522 0.0184 0.3711 0.039 Uiso 1 1 calc R
C39 C -0.1798(5) 0.0058(2) 0.2715(3) 0.0355(14) Uani 1 1 d .
H39 H -0.1897 0.0397 0.2563 0.043 Uiso 1 1 calc R
C40 C -0.2451(5) -0.0320(2) 0.2269(3) 0.0346(14) Uani 1 1 d .
H40 H -0.3007 -0.0231 0.1810 0.042 Uiso 1 1 calc R
C41 C -0.0036(4) -0.1243(2) 0.4510(3) 0.0339(14) Uani 1 1 d .
C42 C -0.0051(4) -0.0725(2) 0.4313(3) 0.0313(13) Uani 1 1 d .
C43 C 0.1416(5) -0.1063(2) 0.5600(3) 0.0368(15) Uani 1 1 d .
C44 C 0.1450(4) -0.0561(2) 0.5394(3) 0.0349(14) Uani 1 1 d .
C45 C 0.2272(5) -0.0233(2) 0.5849(3) 0.0381(15) Uani 1 1 d .
H45 H 0.2298 0.0098 0.5706 0.046 Uiso 1 1 calc R
C46 C 0.2192(5) -0.1226(3) 0.6273(3) 0.0493(17) Uani 1 1 d .
H46 H 0.2157 -0.1556 0.6413 0.059 Uiso 1 1 calc R
C47 C 0.3021(5) -0.0895(3) 0.6736(3) 0.0422(16) Uani 1 1 d .
C48 C 0.3068(5) -0.0392(3) 0.6523(3) 0.0428(16) Uani 1 1 d .
C49 C 0.3923(5) -0.0063(3) 0.7006(3) 0.0470(17) Uani 1 1 d .
H49 H 0.3977 0.0268 0.6874 0.056 Uiso 1 1 calc R
C50 C 0.4659(5) -0.0228(3) 0.7657(3) 0.0558(19) Uani 1 1 d .
H50 H 0.5222 -0.0007 0.7975 0.067 Uiso 1 1 calc R
C51 C 0.4615(6) -0.0717(3) 0.7878(3) 0.058(2) Uani 1 1 d .
H51 H 0.5135 -0.0817 0.8339 0.070 Uiso 1 1 calc R
C52 C 0.3822(5) -0.1048(3) 0.7426(3) 0.0523(18) Uani 1 1 d .
H52 H 0.3804 -0.1379 0.7572 0.063 Uiso 1 1 calc R
C53 C -0.1648(5) -0.0442(2) 0.1233(3) 0.0368(14) Uani 1 1 d .
H53 H -0.2311 -0.0480 0.0795 0.044 Uiso 1 1 calc R
C54 C -0.1133(5) 0.0026(2) 0.1398(3) 0.0431(16) Uani 1 1 d .
H54 H -0.1432 0.0294 0.1076 0.052 Uiso 1 1 calc R
C55 C -0.0187(5) 0.0092(2) 0.2033(3) 0.0402(15) Uani 1 1 d .
H55 H 0.0181 0.0406 0.2154 0.048 Uiso 1 1 calc R
C56 C 0.0231(5) -0.0307(2) 0.2502(3) 0.0383(15) Uani 1 1 d .
C57 C -0.0304(4) -0.0768(2) 0.2289(3) 0.0338(14) Uani 1 1 d .
C58 C 0.0103(5) -0.1209(2) 0.2728(3) 0.0362(14) Uani 1 1 d .
C59 C -0.0078(5) -0.2055(3) 0.2835(3) 0.0421(16) Uani 1 1 d .
H59 H -0.0452 -0.2363 0.2645 0.051 Uiso 1 1 calc R
C60 C 0.0847(5) -0.2060(3) 0.3500(3) 0.0480(17) Uani 1 1 d .
H60 H 0.1087 -0.2365 0.3754 0.058 Uiso 1 1 calc R
C61 C 0.1410(5) -0.1625(3) 0.3790(3) 0.0443(16) Uani 1 1 d .
H61 H 0.2039 -0.1622 0.4247 0.053 Uiso 1 1 calc R
C62 C 0.1041(5) -0.1179(2) 0.3397(3) 0.0410(15) Uani 1 1 d .
C63 C 0.1590(5) -0.0688(2) 0.3661(3) 0.0399(15) Uani 1 1 d .
C64 C 0.1212(5) -0.0264(2) 0.3206(3) 0.0375(15) Uani 1 1 d .
C65 C 0.2946(5) -0.0205(3) 0.4522(3) 0.0468(17) Uani 1 1 d .
C66 C 0.2599(5) 0.0213(3) 0.4070(3) 0.0498(18) Uani 1 1 d .
C67 C 0.3178(5) 0.0669(3) 0.4295(4) 0.0531(18) Uani 1 1 d .
H67 H 0.2938 0.0947 0.3990 0.064 Uiso 1 1 calc R
C68 C 0.3876(5) -0.0160(3) 0.5197(3) 0.0549(19) Uani 1 1 d .
H68 H 0.4110 -0.0436 0.5505 0.066 Uiso 1 1 calc R
C69 C 0.4457(5) 0.0293(3) 0.5415(4) 0.056(2) Uani 1 1 d .
C70 C 0.4111(6) 0.0717(3) 0.4968(4) 0.066(2) Uani 1 1 d .
C71 C 0.4751(6) 0.1167(3) 0.5204(5) 0.077(3) Uani 1 1 d .
H71 H 0.4534 0.1446 0.4903 0.092 Uiso 1 1 calc R
C72 C 0.5657(7) 0.1201(4) 0.5845(5) 0.086(3) Uani 1 1 d .
H72 H 0.6062 0.1505 0.5998 0.103 Uiso 1 1 calc R
C73 C 0.6007(6) 0.0771(4) 0.6299(5) 0.081(3) Uani 1 1 d .
H73 H 0.6652 0.0796 0.6748 0.097 Uiso 1 1 calc R
C74 C 0.5437(5) 0.0330(3) 0.6100(4) 0.065(2) Uani 1 1 d .
H74 H 0.5680 0.0053 0.6406 0.078 Uiso 1 1 calc R
N15 N -0.2796(7) -0.1014(3) 0.4062(4) 0.087(2) Uani 1 1 d .
C75 C -0.3595(8) -0.1876(3) 0.4022(6) 0.121(4) Uani 1 1 d .
H75A H -0.4344 -0.1893 0.3614 0.181 Uiso 1 1 calc R
H75B H -0.3601 -0.1933 0.4434 0.181 Uiso 1 1 calc R
H75C H -0.3150 -0.2135 0.3991 0.181 Uiso 1 1 calc R
C76 C -0.3146(7) -0.1393(4) 0.4059(5) 0.074(2) Uani 1 1 d .
N16 N 0.3368(5) -0.4255(3) 0.3875(3) 0.0693(18) Uani 1 1 d .
C77 C 0.2133(9) -0.3488(3) 0.3409(6) 0.116(4) Uani 1 1 d .
H77A H 0.1501 -0.3566 0.2947 0.174 Uiso 1 1 calc R
H77B H 0.2528 -0.3201 0.3385 0.174 Uiso 1 1 calc R
H77C H 0.1882 -0.3405 0.3709 0.174 Uiso 1 1 calc R
C78 C 0.2844(6) -0.3915(3) 0.3681(4) 0.0516(18) Uani 1 1 d .
F12 F -0.7756(3) 0.00965(15) 0.0290(2) 0.0633(11) Uani 1 1 d .
F11 F -0.3703(4) -0.1917(2) -0.1973(2) 0.0925(16) Uani 1 1 d .
F8 F 0.3422(4) 0.7571(2) 0.3550(3) 0.1031(17) Uani 1 1 d .
F10 F -0.8121(3) -0.2630(2) 0.0349(3) 0.115(2) Uani 1 1 d .
F9 F -0.0052(5) -0.39343(17) 0.1255(4) 0.129(2) Uani 1 1 d .
F6 F 0.3797(5) 0.7864(2) 0.2800(3) 0.127(2) Uani 1 1 d .
F3 F 0.0281(7) 0.1463(3) 0.0639(4) 0.155(3) Uani 1 1 d .
F7 F 0.2303(5) 0.8123(3) 0.2706(3) 0.134(2) Uani 1 1 d .
F1 F -0.0622(7) 0.1004(3) 0.0979(5) 0.206(4) Uani 1 1 d .
F5 F 0.2482(8) 0.7321(3) 0.2445(3) 0.181(4) Uani 1 1 d .
B1 B -0.0231(9) 0.1412(4) 0.0952(7) 0.082(3) Uani 1 1 d .
B2 B 0.2972(10) 0.7716(4) 0.2877(7) 0.082(3) Uani 1 1 d .
F2 F 0.0552(10) 0.1504(5) 0.1590(5) 0.264(7) Uani 1 1 d .
F4 F -0.0901(10) 0.1767(4) 0.0739(8) 0.302(8) Uani 1 1 d .

loop_
_atom_site_aniso_label
_atom_site_aniso_U_11
_atom_site_aniso_U_22
_atom_site_aniso_U_33
_atom_site_aniso_U_23
_atom_site_aniso_U_13
_atom_site_aniso_U_12
Rh1 0.0265(3) 0.0372(3) 0.0266(3) -0.0006(2) 0.0115(2) 0.0016(2)
Rh2 0.0297(3) 0.0398(3) 0.0277(3) 0.0000(2) 0.0133(2) 0.0053(2)
N1 0.034(3) 0.040(3) 0.030(3) 0.000(2) 0.014(2) 0.008(2)
N2 0.026(3) 0.044(3) 0.040(3) 0.001(2) 0.014(3) 0.000(2)
N3 0.034(3) 0.038(3) 0.026(3) -0.004(2) 0.009(2) 0.005(2)
N4 0.026(3) 0.038(3) 0.029(3) 0.000(2) 0.012(2) 0.007(2)
N5 0.030(3) 0.036(3) 0.036(3) 0.001(2) 0.019(2) 0.002(2)
N6 0.026(3) 0.040(3) 0.026(3) 0.004(2) 0.013(2) 0.009(2)
N7 0.035(3) 0.047(3) 0.031(3) 0.005(2) 0.020(2) 0.011(3)
N8 0.025(3) 0.041(3) 0.031(3) -0.004(2) 0.016(2) 0.004(2)
N9 0.041(3) 0.049(3) 0.031(3) 0.004(2) 0.017(3) 0.002(3)
N10 0.036(3) 0.045(3) 0.026(3) -0.001(2) 0.017(2) -0.002(2)
N11 0.033(3) 0.068(4) 0.037(3) -0.009(3) 0.019(3) 0.001(3)
N12 0.036(3) 0.056(4) 0.050(4) -0.014(3) 0.023(3) 0.000(3)
N13 0.044(3) 0.058(4) 0.038(3) 0.005(3) 0.020(3) 0.016(3)
N14 0.029(3) 0.044(3) 0.034(3) -0.001(2) 0.011(3) -0.002(2)
C1 0.026(4) 0.065(6) 0.116(8) -0.004(5) 0.018(5) -0.022(4)
C2 0.044(5) 0.094(7) 0.066(6) 0.013(5) -0.005(5) -0.028(5)
C3 0.052(5) 0.059(5) 0.043(4) 0.000(4) 0.009(4) -0.010(4)
C4 0.032(4) 0.037(4) 0.043(4) -0.004(3) 0.010(3) -0.002(3)
C5 0.038(4) 0.045(4) 0.055(4) -0.006(3) 0.019(4) 0.000(3)
C6 0.052(5) 0.052(5) 0.096(7) -0.006(4) 0.042(5) -0.010(4)
C7 0.042(4) 0.034(3) 0.030(3) -0.003(3) 0.016(3) 0.005(3)
C8 0.048(4) 0.049(4) 0.057(5) -0.003(4) 0.026(4) 0.006(3)
C9 0.050(4) 0.041(4) 0.048(4) -0.002(3) 0.030(4) 0.005(3)
C10 0.113(7) 0.045(4) 0.078(5) 0.001(4) 0.070(5) 0.015(4)
C11 0.160(9) 0.049(5) 0.132(8) -0.001(5) 0.121(8) 0.018(6)
C12 0.104(7) 0.041(5) 0.142(9) -0.003(5) 0.089(7) 0.018(5)
C13 0.063(5) 0.051(5) 0.091(6) 0.014(4) 0.045(5) 0.012(4)
C14 0.048(4) 0.045(4) 0.031(3) 0.005(3) 0.022(3) 0.010(3)
C15 0.031(3) 0.045(4) 0.025(3) -0.001(3) 0.011(3) 0.000(3)
C16 0.030(3) 0.038(4) 0.033(3) -0.002(3) 0.014(3) 0.005(3)
C17 0.037(4) 0.044(4) 0.042(4) 0.005(3) 0.015(3) 0.004(3)
C18 0.033(4) 0.058(5) 0.056(4) 0.012(4) 0.021(3) 0.009(3)
C19 0.034(4) 0.062(5) 0.039(4) 0.013(3) 0.020(3) 0.022(3)
C20 0.035(4) 0.038(4) 0.027(3) 0.002(3) 0.013(3) 0.001(3)
C21 0.044(4) 0.034(3) 0.028(3) 0.000(3) 0.014(3) 0.010(3)
C22 0.050(4) 0.048(4) 0.035(4) 0.004(3) 0.024(3) 0.012(3)
C23 0.066(5) 0.072(5) 0.041(4) 0.015(4) 0.031(4) 0.033(4)
C24 0.079(6) 0.069(5) 0.036(4) -0.001(4) 0.024(5) 0.032(5)
C25 0.065(5) 0.062(5) 0.032(4) -0.008(3) 0.013(4) 0.016(4)
C26 0.052(4) 0.046(4) 0.033(4) -0.003(3) 0.018(3) 0.008(3)
C27 0.052(5) 0.116(7) 0.092(6) -0.017(5) 0.054(5) -0.008(5)
C28 0.036(4) 0.054(4) 0.047(4) -0.009(3) 0.020(4) -0.003(3)
C29 0.094(7) 0.229(14) 0.126(9) 0.034(9) 0.087(8) 0.070(9)
C30 0.054(5) 0.097(6) 0.044(4) 0.009(4) 0.030(4) 0.026(4)
C31 0.032(3) 0.041(4) 0.038(4) 0.000(3) 0.020(3) 0.000(3)
C32 0.035(4) 0.041(4) 0.043(4) 0.004(3) 0.017(3) -0.001(3)
C33 0.033(4) 0.050(4) 0.035(4) 0.010(3) 0.016(3) 0.005(3)
C34 0.027(3) 0.042(4) 0.028(3) 0.003(3) 0.014(3) 0.002(3)
C35 0.030(3) 0.037(4) 0.030(3) -0.001(3) 0.017(3) 0.003(3)
C36 0.025(3) 0.039(4) 0.031(3) -0.002(3) 0.017(3) 0.000(3)
C37 0.025(3) 0.039(4) 0.023(3) -0.001(3) 0.016(3) 0.005(3)
C38 0.031(3) 0.038(4) 0.027(3) -0.003(3) 0.015(3) -0.001(3)
C39 0.040(4) 0.036(3) 0.036(4) -0.001(3) 0.024(3) 0.001(3)
C40 0.029(3) 0.040(4) 0.035(3) 0.003(3) 0.018(3) 0.009(3)
C41 0.028(3) 0.045(4) 0.029(3) 0.003(3) 0.016(3) 0.004(3)
C42 0.025(3) 0.041(4) 0.035(3) 0.000(3) 0.021(3) 0.001(3)
C43 0.037(4) 0.043(4) 0.029(3) -0.003(3) 0.017(3) 0.002(3)
C44 0.030(3) 0.048(4) 0.025(3) -0.002(3) 0.014(3) 0.001(3)
C45 0.037(4) 0.048(4) 0.033(4) -0.005(3) 0.022(3) 0.000(3)
C46 0.049(4) 0.057(4) 0.032(4) 0.003(3) 0.016(3) 0.004(3)
C47 0.037(4) 0.060(4) 0.028(3) -0.006(3) 0.017(3) 0.005(3)
C48 0.038(4) 0.061(4) 0.028(3) -0.010(3) 0.018(3) 0.003(3)
C49 0.038(4) 0.058(4) 0.041(4) -0.008(3) 0.020(3) -0.001(3)
C50 0.043(4) 0.075(5) 0.039(4) -0.015(4) 0.016(4) 0.002(4)
C51 0.054(5) 0.063(5) 0.037(4) 0.001(4) 0.012(4) 0.014(4)
C52 0.053(4) 0.057(4) 0.030(4) -0.001(3) 0.012(3) 0.009(4)
C53 0.037(4) 0.042(4) 0.034(3) 0.001(3) 0.021(3) 0.004(3)
C54 0.042(4) 0.052(4) 0.038(4) 0.005(3) 0.024(3) 0.007(3)
C55 0.046(4) 0.041(4) 0.042(4) -0.002(3) 0.030(4) 0.001(3)
C56 0.031(3) 0.050(4) 0.036(4) 0.000(3) 0.020(3) 0.004(3)
C57 0.023(3) 0.049(4) 0.029(3) -0.002(3) 0.014(3) 0.003(3)
C58 0.028(3) 0.046(4) 0.033(3) -0.001(3) 0.016(3) 0.001(3)
C59 0.035(4) 0.053(4) 0.035(4) 0.005(3) 0.017(3) 0.011(3)
C60 0.041(4) 0.054(4) 0.040(4) 0.004(3) 0.017(4) 0.005(3)
C61 0.026(3) 0.065(5) 0.026(3) 0.007(3) 0.004(3) 0.011(3)
C62 0.032(4) 0.055(4) 0.034(4) 0.001(3) 0.017(3) 0.005(3)
C63 0.030(3) 0.060(4) 0.034(4) -0.003(3) 0.020(3) 0.004(3)
C64 0.026(3) 0.055(4) 0.032(3) -0.008(3) 0.016(3) -0.003(3)
C65 0.034(4) 0.072(5) 0.038(4) -0.014(4) 0.023(3) -0.002(3)
C66 0.036(4) 0.072(5) 0.043(4) -0.014(4) 0.023(4) 0.001(4)
C67 0.027(4) 0.059(5) 0.061(5) -0.018(4) 0.017(4) -0.007(3)
C68 0.034(4) 0.095(6) 0.040(4) -0.014(4) 0.023(3) 0.001(4)
C69 0.028(4) 0.089(6) 0.053(5) -0.032(4) 0.023(4) -0.004(4)
C70 0.040(4) 0.085(6) 0.072(6) -0.034(5) 0.030(4) 0.001(4)
C71 0.044(5) 0.087(6) 0.091(6) -0.043(5) 0.033(5) -0.008(4)
C72 0.048(5) 0.116(8) 0.088(7) -0.058(7) 0.034(5) -0.017(5)
C73 0.038(5) 0.140(9) 0.064(6) -0.047(6) 0.028(4) -0.008(6)
C74 0.039(4) 0.114(7) 0.044(4) -0.031(4) 0.024(4) -0.013(4)
N15 0.106(6) 0.073(5) 0.107(6) -0.007(5) 0.076(5) -0.002(5)
C75 0.103(8) 0.069(7) 0.213(13) -0.038(7) 0.101(9) -0.026(6)
C76 0.066(6) 0.067(6) 0.094(7) -0.015(5) 0.048(5) 0.000(5)
N16 0.069(5) 0.077(5) 0.055(4) 0.000(4) 0.030(4) 0.011(4)
C77 0.103(8) 0.068(7) 0.187(12) 0.023(7) 0.086(9) 0.021(6)
C78 0.046(4) 0.060(5) 0.051(5) -0.013(4) 0.028(4) -0.012(4)
F12 0.054(2) 0.077(3) 0.067(3) 0.020(2) 0.038(2) 0.027(2)
F11 0.105(4) 0.132(4) 0.037(2) -0.011(3) 0.037(3) 0.041(3)
F8 0.111(4) 0.112(4) 0.082(4) -0.010(3) 0.051(3) -0.030(3)
F10 0.042(3) 0.101(4) 0.157(5) 0.006(4) 0.027(3) -0.024(3)
F9 0.169(5) 0.052(3) 0.250(8) 0.013(4) 0.169(6) 0.034(3)
F6 0.131(5) 0.131(5) 0.152(6) 0.030(4) 0.099(5) 0.007(4)
F3 0.205(8) 0.160(7) 0.169(7) -0.027(5) 0.146(7) -0.036(5)
F7 0.103(4) 0.200(7) 0.091(4) 0.001(4) 0.047(4) 0.054(5)
F1 0.203(8) 0.128(6) 0.230(9) 0.040(6) 0.084(7) -0.095(6)
F5 0.290(10) 0.129(5) 0.091(4) -0.038(4) 0.085(6) -0.096(6)
B1 0.051(6) 0.083(8) 0.109(10) 0.015(7) 0.044(7) -0.005(6)
B2 0.072(8) 0.079(8) 0.095(9) -0.007(7) 0.046(7) -0.019(6)
F2 0.263(12) 0.356(16) 0.106(7) -0.015(8) 0.060(8) -0.146(11)
F4 0.278(12) 0.193(9) 0.59(2) 0.216(12) 0.339(16) 0.154(9)

loop_
_atom_type_symbol
_atom_type_description
_atom_type_scat_dispersion_real
_atom_type_scat_dispersion_imag
_atom_type_scat_source
C C 0.0033 0.0016 'International Tables Vol C Tables 4.2.6.8 and 6.1.1.4'
H H 0.0000 0.0000 'International Tables Vol C Tables 4.2.6.8 and 6.1.1.4'
B B 0.0013 0.0007 'International Tables Vol C Tables 4.2.6.8 and 6.1.1.4'
F F 0.0171 0.0103 'International Tables Vol C Tables 4.2.6.8 and 6.1.1.4'
N N 0.0061 0.0033 'International Tables Vol C Tables 4.2.6.8 and 6.1.1.4'
Rh Rh -1.1178 0.9187 'International Tables Vol C Tables 4.2.6.8 and 6.1.1.4'

loop_
_geom_angle_atom_site_label_1
_geom_angle_atom_site_label_2
_geom_angle_atom_site_label_3
_geom_angle
N5 Rh1 N4 178.26(19)
N5 Rh1 N2 92.75(19)
N4 Rh1 N2 88.90(18)
N5 Rh1 N6 80.65(18)
N4 Rh1 N6 97.72(18)
N2 Rh1 N6 173.05(18)
N5 Rh1 N14 87.02(18)
N4 Rh1 N14 92.27(18)
N2 Rh1 N14 96.29(19)
N6 Rh1 N14 85.62(17)
N5 Rh1 Rh2 95.11(13)
N4 Rh1 Rh2 85.57(13)
N2 Rh1 Rh2 84.68(14)
N6 Rh1 Rh2 93.66(12)
N14 Rh1 Rh2 177.62(13)
N1 Rh2 N8 177.56(18)
N1 Rh2 N7 96.89(19)
N8 Rh2 N7 80.68(19)
N1 Rh2 N3 88.71(18)
N8 Rh2 N3 93.73(18)
N7 Rh2 N3 174.10(19)
N1 Rh2 N13 95.0(2)
N8 Rh2 N13 84.47(19)
N7 Rh2 N13 82.69(18)
N3 Rh2 N13 98.70(19)
N1 Rh2 Rh1 85.27(14)
N8 Rh2 Rh1 95.13(12)
N7 Rh2 Rh1 94.39(13)
N3 Rh2 Rh1 84.21(14)
N13 Rh2 Rh1 177.09(13)
C7 N1 C9 114.6(5)
C7 N1 Rh2 119.3(4)
C9 N1 Rh2 126.1(4)
C7 N2 C4 116.4(5)
C7 N2 Rh1 120.5(4)
C4 N2 Rh1 123.0(4)
C20 N3 C21 114.6(5)
C20 N3 Rh2 121.2(4)
C21 N3 Rh2 124.2(4)
C20 N4 C16 115.2(5)
C20 N4 Rh1 119.5(4)
C16 N4 Rh1 124.2(4)
C31 N5 C35 118.8(5)
C31 N5 Rh1 127.3(4)
C35 N5 Rh1 113.8(4)
C40 N6 C36 117.2(5)
C40 N6 Rh1 129.8(4)
C36 N6 Rh1 113.1(4)
C59 N7 C58 116.7(5)
C59 N7 Rh2 130.0(4)
C58 N7 Rh2 113.4(4)
C53 N8 C57 116.6(5)
C53 N8 Rh2 128.9(4)
C57 N8 Rh2 114.2(4)
C41 N9 C43 116.4(5)
C42 N10 C44 116.6(5)
C63 N11 C65 115.9(6)
C64 N12 C66 116.7(6)
C30 N13 Rh2 169.6(5)
C28 N14 Rh1 173.2(5)
C2 C1 F10 118.8(9)
C2 C1 C6 122.9(7)
F10 C1 C6 118.3(10)
C1 C2 C3 118.7(8)
C4 C3 C2 120.8(8)
C3 C4 C5 119.4(6)
C3 C4 N2 119.8(6)
C5 C4 N2 120.8(6)
C6 C5 C4 120.1(7)
C1 C6 C5 118.1(8)
N2 C7 N1 124.4(6)
C9 C8 C13 122.7(7)
C8 C9 C10 118.0(6)
C8 C9 N1 121.0(6)
C10 C9 N1 121.0(6)
C9 C10 C11 120.8(7)
C12 C11 C10 116.9(8)
C13 C12 C11 124.9(7)
C13 C12 F9 118.1(8)
C11 C12 F9 117.0(8)
C12 C13 C8 116.7(7)
C19 C14 C15 118.1(6)
C16 C15 C14 120.6(6)
C15 C16 C17 119.2(5)
C15 C16 N4 120.1(5)
C17 C16 N4 120.7(5)
C18 C17 C16 119.6(6)
C17 C18 C19 119.2(6)
C14 C19 C18 123.2(6)
C14 C19 F12 117.9(6)
C18 C19 F12 118.9(6)
N4 C20 N3 123.3(5)
C22 C21 C26 119.4(6)
C22 C21 N3 121.2(5)
C26 C21 N3 119.4(6)
C23 C22 C21 121.4(7)
C22 C23 C24 117.5(8)
C25 C24 F11 118.8(8)
C25 C24 C23 123.0(7)
F11 C24 C23 118.2(8)
C24 C25 C26 118.5(7)
C25 C26 C21 120.1(7)
N14 C28 C27 178.0(8)
N13 C30 C29 178.6(10)
N5 C31 C32 121.9(6)
C33 C32 C31 119.2(6)
C32 C33 C34 120.1(6)
C35 C34 C33 117.7(5)
C35 C34 C41 119.0(5)
C33 C34 C41 123.2(5)
N5 C35 C34 122.2(5)
N5 C35 C36 116.5(5)
C34 C35 C36 121.3(5)
N6 C36 C37 122.4(5)
N6 C36 C35 115.9(5)
C37 C36 C35 121.7(5)
C38 C37 C36 119.0(5)
C38 C37 C42 122.5(5)
C36 C37 C42 118.6(5)
C37 C38 C39 119.2(5)
C40 C39 C38 118.7(5)
N6 C40 C39 123.5(5)
N9 C41 C42 122.5(5)
N9 C41 C34 117.9(5)
C42 C41 C34 119.6(5)
N10 C42 C41 122.4(5)
N10 C42 C37 118.1(5)
C41 C42 C37 119.5(5)
N9 C43 C46 118.4(6)
N9 C43 C44 121.1(5)
C46 C43 C44 120.5(6)
N10 C44 C45 118.7(5)
N10 C44 C43 120.8(5)
C45 C44 C43 120.5(5)
C44 C45 C48 119.9(6)
C47 C46 C43 119.3(6)
C46 C47 C52 120.7(6)
C46 C47 C48 120.2(6)
C52 C47 C48 119.1(6)
C45 C48 C49 121.3(6)
C45 C48 C47 119.7(6)
C49 C48 C47 119.0(6)
C50 C49 C48 119.3(7)
C49 C50 C51 122.4(7)
C52 C51 C50 120.0(6)
C51 C52 C47 120.1(7)
N8 C53 C54 123.8(6)
C55 C54 C53 118.9(6)
C54 C55 C56 119.4(6)
C57 C56 C55 118.2(5)
C57 C56 C64 118.6(6)
C55 C56 C64 123.2(6)
N8 C57 C56 122.8(5)
N8 C57 C58 115.2(5)
C56 C57 C58 122.0(5)
N7 C58 C62 123.1(6)
N7 C58 C57 116.4(5)
C62 C58 C57 120.5(6)
N7 C59 C60 124.2(6)
C61 C60 C59 119.6(6)
C60 C61 C62 118.9(6)
C58 C62 C61 117.5(6)
C58 C62 C63 119.3(6)
C61 C62 C63 123.2(6)
N11 C63 C64 122.9(6)
N11 C63 C62 117.9(6)
C64 C63 C62 119.2(5)
N12 C64 C63 121.9(5)
N12 C64 C56 117.8(6)
C63 C64 C56 120.2(6)
N11 C65 C68 118.8(7)
N11 C65 C66 121.6(6)
C68 C65 C66 119.4(7)
N12 C66 C67 118.8(7)
N12 C66 C65 120.9(6)
C67 C66 C65 120.3(6)
C70 C67 C66 120.7(7)
C69 C68 C65 120.0(7)
C68 C69 C70 121.1(6)
C68 C69 C74 119.6(8)
C70 C69 C74 119.3(7)
C67 C70 C69 118.5(7)
C67 C70 C71 122.2(9)
C69 C70 C71 119.2(7)
C72 C71 C70 121.3(10)
C71 C72 C73 119.5(9)
C74 C73 C72 121.9(8)
C73 C74 C69 118.8(9)
N15 C76 C75 176.9(11)
N16 C78 C77 177.7(9)
F1 B1 F4 113.2(10)
F1 B1 F2 104.2(11)
F4 B1 F2 108.4(14)
F1 B1 F3 122.6(13)
F4 B1 F3 105.6(11)
F2 B1 F3 101.6(9)
F5 B2 F7 113.5(10)
F5 B2 F6 105.6(10)
F7 B2 F6 106.1(9)
F5 B2 F8 110.7(9)
F7 B2 F8 111.5(10)
F6 B2 F8 109.0(9)

loop_
_geom_bond_atom_site_label_1
_geom_bond_atom_site_label_2
_geom_bond_distance
Rh1 N5 2.052(5)
Rh1 N4 2.053(5)
Rh1 N2 2.057(5)
Rh1 N6 2.063(5)
Rh1 N14 2.202(6)
Rh1 Rh2 2.6146(8)
Rh2 N1 2.047(5)
Rh2 N8 2.048(5)
Rh2 N7 2.054(5)
Rh2 N3 2.067(5)
Rh2 N13 2.245(6)
N1 C7 1.331(7)
N1 C9 1.432(7)
N2 C7 1.312(7)
N2 C4 1.437(7)
N3 C20 1.330(7)
N3 C21 1.439(7)
N4 C20 1.320(7)
N4 C16 1.453(7)
N5 C31 1.332(7)
N5 C35 1.363(7)
N6 C40 1.343(7)
N6 C36 1.381(7)
N7 C59 1.321(7)
N7 C58 1.379(7)
N8 C53 1.339(7)
N8 C57 1.380(7)
N9 C41 1.308(7)
N9 C43 1.389(7)
N10 C42 1.316(7)
N10 C44 1.382(7)
N11 C63 1.318(7)
N11 C65 1.382(8)
N12 C64 1.325(8)
N12 C66 1.378(8)
N13 C30 1.139(8)
N14 C28 1.136(8)
C1 C2 1.358(13)
C1 F10 1.365(8)
C1 C6 1.375(12)
C2 C3 1.385(10)
C3 C4 1.372(9)
C4 C5 1.401(9)
C5 C6 1.393(9)
C8 C9 1.378(9)
C8 C13 1.397(9)
C9 C10 1.389(9)
C10 C11 1.411(10)
C11 C12 1.372(12)
C12 C13 1.343(12)
C12 F9 1.384(8)
C14 C19 1.362(9)
C14 C15 1.393(8)
C15 C16 1.387(8)
C16 C17 1.418(8)
C17 C18 1.369(8)
C18 C19 1.376(9)
C19 F12 1.388(7)
C21 C22 1.378(9)
C21 C26 1.396(8)
C22 C23 1.377(9)
C23 C24 1.391(11)
C24 C25 1.359(11)
C24 F11 1.384(8)
C25 C26 1.391(9)
C27 C28 1.459(10)
C29 C30 1.461(11)
C31 C32 1.411(8)
C32 C33 1.352(8)
C33 C34 1.411(8)
C34 C35 1.393(8)
C34 C41 1.468(8)
C35 C36 1.450(8)
C36 C37 1.390(7)
C37 C38 1.384(8)
C37 C42 1.478(7)
C38 C39 1.400(8)
C39 C40 1.385(8)
C41 C42 1.451(8)
C43 C46 1.405(8)
C43 C44 1.433(8)
C44 C45 1.389(8)
C45 C48 1.411(8)
C46 C47 1.405(9)
C47 C52 1.431(8)
C47 C48 1.444(9)
C48 C49 1.434(8)
C49 C50 1.362(9)
C50 C51 1.417(10)
C51 C52 1.374(9)
C53 C54 1.397(8)
C54 C55 1.371(8)
C55 C56 1.402(8)
C56 C57 1.393(8)
C56 C64 1.474(8)
C57 C58 1.453(8)
C58 C62 1.401(8)
C59 C60 1.389(8)
C60 C61 1.367(9)
C61 C62 1.413(8)
C62 C63 1.479(9)
C63 C64 1.437(8)
C65 C68 1.409(9)
C65 C66 1.422(9)
C66 C67 1.408(9)
C67 C70 1.407(9)
C68 C69 1.401(10)
C69 C70 1.428(11)
C69 C74 1.447(9)
C70 C71 1.431(11)
C71 C72 1.348(11)
C72 C73 1.446(13)
C73 C74 1.367(12)
N15 C76 1.131(10)
C75 C76 1.427(12)
N16 C78 1.111(9)
C77 C78 1.432(11)
F8 B2 1.381(13)
F6 B2 1.378(12)
F3 B1 1.314(13)
F7 B2 1.366(13)
F1 B1 1.248(11)
F5 B2 1.356(12)
B1 F4 1.253(12)
B1 F2 1.306(14)

loop_
_platon_squeeze_void_nr
_platon_squeeze_void_average_x
_platon_squeeze_void_average_y
_platon_squeeze_void_average_z
_platon_squeeze_void_volume
_platon_squeeze_void_count_electrons
_platon_squeeze_void_content
1 0.000 0.000 0.000 410 163 ' '
2 0.000 0.500 0.500 410 163 ' '
